data_7015592
loop_
_publ_author_name
'Geng, Lei'
'Cheng, Wen-Dan'
'Zhang, Wei-Long'
'Li, Ye-Yu'
'Luo, Zhong-Zhen'
'Zhang, Hao'
'Lin, Chen-Sheng'
'He, Zhang-Zhen'

_publ_section_title
;
 Syntheses, crystal structures and characterizations of two new
 quaternary thioborates: PbMBS4 (M = Sb, Bi).
;
_journal_issue 17
_journal_name_full 'Dalton transactions (Cambridge, England : 2003)'
_journal_page_first 4474
_journal_page_last 4479
_journal_paper_doi 10.1039/c0dt01751e
_journal_volume 40
_journal_year 2011
_chemical_formula_sum 'B Pb S4 Sb'
_chemical_formula_weight 467.99
_chemical_name_systematic
;
?
;
_space_group_IT_number 11
_symmetry_space_group_name_Hall '-P 2yb'
_symmetry_space_group_name_H-M 'P 1 21/m 1'
_atom_sites_solution_hydrogens none
_atom_sites_solution_primary direct
_atom_sites_solution_secondary difmap
_audit_creation_method SHELXL-97
_cell_angle_alpha 90.00
_cell_angle_beta 108.200(16)
_cell_angle_gamma 90.00
_cell_formula_units_Z 2
_cell_length_a 5.9532(18)
_cell_length_b 6.2031(13)
_cell_length_c 9.250(3)
_cell_measurement_reflns_used 760
_cell_measurement_temperature 293(2)
_cell_measurement_theta_max 27.4046
_cell_measurement_theta_min 2.3179
_cell_volume 324.50(16)
_computing_structure_refinement 'SHELXL-97 (Sheldrick, 1997)'
_computing_structure_solution 'SHELXS-97 (Sheldrick, 1990)'
_diffrn_ambient_temperature 293(2)
_diffrn_measured_fraction_theta_full 0.995
_diffrn_measured_fraction_theta_max 0.995
_diffrn_radiation_monochromator graphite
_diffrn_radiation_source 'fine-focus sealed tube'
_diffrn_radiation_type MoK\a
_diffrn_radiation_wavelength 0.71073
_diffrn_reflns_av_R_equivalents 0.0468
_diffrn_reflns_av_sigmaI/netI 0.0467
_diffrn_reflns_limit_h_max 7
_diffrn_reflns_limit_h_min -7
_diffrn_reflns_limit_k_max 7
_diffrn_reflns_limit_k_min -7
_diffrn_reflns_limit_l_max 11
_diffrn_reflns_limit_l_min -11
_diffrn_reflns_number 2505
_diffrn_reflns_theta_full 27.39
_diffrn_reflns_theta_max 27.39
_diffrn_reflns_theta_min 2.32
_exptl_absorpt_coefficient_mu 31.222
_exptl_absorpt_correction_T_max 0.3681
_exptl_absorpt_correction_T_min 0.1463
_exptl_absorpt_correction_type multi-scan
_exptl_crystal_colour dark-red
_exptl_crystal_density_diffrn 4.790
_exptl_crystal_density_method 'not measured'
_exptl_crystal_description prism
_exptl_crystal_F_000 404
_exptl_crystal_size_max 0.10
_exptl_crystal_size_mid 0.05
_exptl_crystal_size_min 0.04
_refine_diff_density_max 1.607
_refine_diff_density_min -1.223
_refine_diff_density_rms 0.283
_refine_ls_extinction_method none
_refine_ls_goodness_of_fit_ref 1.124
_refine_ls_hydrogen_treatment none
_refine_ls_matrix_type full
_refine_ls_number_parameters 43
_refine_ls_number_reflns 796
_refine_ls_number_restraints 0
_refine_ls_restrained_S_all 1.124
_refine_ls_R_factor_all 0.0455
_refine_ls_R_factor_gt 0.0373
_refine_ls_shift/su_max 0.000
_refine_ls_shift/su_mean 0.000
_refine_ls_structure_factor_coef Fsqd
_refine_ls_weighting_details 'calc w=1/[\s^2^(Fo^2^)+(0.0336P)^2^+0.0000P] where P=(Fo^2^+2Fc^2^)/3'
_refine_ls_weighting_scheme calc
_refine_ls_wR_factor_gt 0.0778
_refine_ls_wR_factor_ref 0.0828
_reflns_number_gt 681
_reflns_number_total 796
_reflns_threshold_expression >2sigma(I)
_cod_data_source_file c0dt01751e.txt
_cod_data_source_block a_PbSbBS4
_cod_depositor_comments
;
The following automatic conversions were performed:
'_exptl_absorpt_correction_type' value 'Multi-scan' changed to
'multi-scan' according to
'/home/saulius/struct/CIF-dictionaries/cif_core.dic' dictionary named
'cif_core.dic' version 2.4.1 from 2010-06-29.

Automatic conversion script
Id: cif_fix_enum 1555 2011-01-17 13:19:09Z saulius 
;
_cod_original_cell_volume 324.48(16)
_cod_original_sg_symbol_H-M P21/m
_cod_database_code 7015592

loop_
_symmetry_equiv_pos_as_xyz
'x, y, z'
'-x, y+1/2, -z'
'-x, -y, -z'
'x, -y-1/2, z'

loop_
_atom_site_label
_atom_site_type_symbol
_atom_site_fract_x
_atom_site_fract_y
_atom_site_fract_z
_atom_site_U_iso_or_equiv
_atom_site_adp_type
_atom_site_occupancy
_atom_site_symmetry_multiplicity
_atom_site_calc_flag
_atom_site_refinement_flags
_atom_site_disorder_assembly
_atom_site_disorder_group
Sb1 Sb 0.69037(13) 0.2500 0.84074(9) 0.0191(2) Uani 1 2 d S . .
B1 B 0.168(2) 0.2500 0.1965(16) 0.018(3) Uani 1 2 d S . .
Pb1 Pb 0.74151(10) 0.2078(2) 0.44080(7) 0.0302(5) Uani 0.50 1 d P . .
S1 S 0.0152(4) 0.0026(3) 0.2155(3) 0.0202(5) Uani 1 1 d . . .
S2 S 0.3993(5) 0.2500 0.5833(3) 0.0213(7) Uani 1 2 d S . .
S3 S 0.4375(5) 0.2500 0.1516(4) 0.0244(7) Uani 1 2 d S . .

loop_
_atom_site_aniso_label
_atom_site_aniso_U_11
_atom_site_aniso_U_22
_atom_site_aniso_U_33
_atom_site_aniso_U_23
_atom_site_aniso_U_13
_atom_site_aniso_U_12
Sb1 0.0182(4) 0.0189(5) 0.0192(4) 0.000 0.0044(3) 0.000
B1 0.024(7) 0.006(6) 0.024(7) 0.000 0.006(6) 0.000
Pb1 0.0217(3) 0.0423(13) 0.0254(4) -0.0022(4) 0.0057(2) -0.0048(3)
S1 0.0196(10) 0.0135(11) 0.0286(12) 0.0010(9) 0.0089(9) -0.0001(8)
S2 0.0190(14) 0.0244(16) 0.0188(15) 0.000 0.0034(12) 0.000
S3 0.0201(15) 0.0292(17) 0.0242(16) 0.000 0.0074(12) 0.000

loop_
_atom_type_symbol
_atom_type_description
_atom_type_scat_dispersion_real
_atom_type_scat_dispersion_imag
_atom_type_scat_source
B B 0.0013 0.0007 'International Tables Vol C Tables 4.2.6.8 and 6.1.1.4'
S S 0.1246 0.1234 'International Tables Vol C Tables 4.2.6.8 and 6.1.1.4'
Sb Sb -0.5866 1.5461 'International Tables Vol C Tables 4.2.6.8 and 6.1.1.4'
Pb Pb -3.3944 10.1111 'International Tables Vol C Tables 4.2.6.8 and 6.1.1.4'

loop_
_geom_angle_atom_site_label_1
_geom_angle_atom_site_label_2
_geom_angle_atom_site_label_3
_geom_angle
_geom_angle_site_symmetry_1
_geom_angle_site_symmetry_3
_geom_angle_publ_flag
S2 Sb1 S1 97.16(8) . 2_656 ?
S2 Sb1 S1 97.16(8) . 3_656 ?
S1 Sb1 S1 76.78(9) 2_656 3_656 ?
S3 B1 S1 122.5(4) . . ?
S3 B1 S1 122.5(4) . 4_565 ?
S1 B1 S1 114.9(7) . 4_565 ?
Pb1 Pb1 S3 84.51(3) 4_565 . ?
Pb1 Pb1 S2 84.57(3) 4_565 . ?
S3 Pb1 S2 95.53(9) . . ?
Pb1 Pb1 S2 164.32(6) 4_565 3_656 ?
S3 Pb1 S2 86.14(6) . 3_656 ?
S2 Pb1 S2 83.84(6) . 3_656 ?
B1 S1 Sb1 95.9(4) . 3_656 ?
Sb1 S2 Pb1 93.44(10) . 4_565 ?
Sb1 S2 Pb1 93.44(10) . . ?
Pb1 S2 Pb1 10.87(6) 4_565 . ?
Sb1 S2 Pb1 99.79(6) . 3_656 ?
Pb1 S2 Pb1 106.83(7) 4_565 3_656 ?
Pb1 S2 Pb1 96.16(6) . 3_656 ?
Sb1 S2 Pb1 99.79(6) . 2_656 ?
Pb1 S2 Pb1 96.16(6) 4_565 2_656 ?
Pb1 S2 Pb1 106.83(7) . 2_656 ?
Pb1 S2 Pb1 148.64(11) 3_656 2_656 ?
B1 S3 Pb1 98.1(5) . 4_565 ?
B1 S3 Pb1 98.1(5) . . ?
Pb1 S3 Pb1 10.98(6) 4_565 . ?

loop_
_geom_bond_atom_site_label_1
_geom_bond_atom_site_label_2
_geom_bond_distance
_geom_bond_site_symmetry_2
_geom_bond_publ_flag
Sb1 S2 2.469(3) . ?
Sb1 S1 2.523(2) 2_656 ?
Sb1 S1 2.523(2) 3_656 ?
B1 S3 1.777(14) . ?
B1 S1 1.821(8) . ?
B1 S1 1.821(8) 4_565 ?
Pb1 Pb1 0.523(3) 4_565 ?
Pb1 S3 2.734(3) . ?
Pb1 S2 2.763(3) . ?
Pb1 S2 2.9496(16) 3_656 ?
S1 Sb1 2.523(2) 3_656 ?
S2 Pb1 2.763(3) 4_565 ?
S2 Pb1 2.9496(16) 3_656 ?
S2 Pb1 2.9496(16) 2_656 ?
S3 Pb1 2.734(3) 4_565 ?
